data_9004193
loop_
_publ_author_name
'Hawthorne, F. C.'
'Grice, J. D.'

_publ_section_title
;
 The crystal structure of ehrleite, a tetrahedral sheet structure
;
_journal_name_full 'The Canadian Mineralogist'
_journal_page_first 767
_journal_page_last 774
_journal_volume 25
_journal_year 1987
_chemical_formula_sum 'Be Ca2 H9 O16 P3 Zn'
_chemical_name_mineral Ehrleite
_space_group_IT_number 2
_symmetry_space_group_name_Hall '-P 1'
_symmetry_space_group_name_H-M 'P -1'
_cell_angle_alpha 94.3
_cell_angle_beta 102.1
_cell_angle_gamma 82.7
_cell_formula_units_Z 2
_cell_length_a 7.130
_cell_length_b 7.430
_cell_length_c 12.479
_cell_volume 640.363
_database_code_amcsd 0005218
_exptl_crystal_density_diffrn 2.658
_cod_original_formula_sum 'Ca2 Zn P3 Be O16 H9'
_cod_database_code 9004193

loop_
_space_group_symop_operation_xyz
x,y,z
-x,-y,-z

loop_
_atom_site_label
_atom_site_fract_x
_atom_site_fract_y
_atom_site_fract_z
_atom_site_occupancy
_atom_site_U_iso_or_equiv
_atom_site_type_symbol
_atom_site_attached_hydrogens
Ca1 0.27460 0.00090 0.55200 1.00000 0.01000 Ca 0
Ca2 0.01900 0.95480 0.20760 1.00000 0.01470 Ca 0
Zn 0.14240 0.46300 0.18200 1.00000 0.01290 Zn 0
P1 0.05420 0.28100 0.37900 1.00000 0.00790 P 0
P2 0.35870 0.69430 0.37730 1.00000 0.00830 P 0
P3 0.24540 0.36980 -0.04030 0.89000 0.00810 P 0
P4 0.14200 0.36600 0.81500 0.11000 0.00810 P 0
Be 0.26750 0.49920 0.54920 1.00000 0.00800 Be 0
O1 -0.00470 0.09510 0.39180 1.00000 0.01120 O 0
O2 0.13670 0.26170 0.27130 1.00000 0.01240 O 0
O3 0.21870 0.31390 0.48000 1.00000 0.01450 O 0
O4 -0.10940 0.43550 0.37230 1.00000 0.01200 O 0
O5 0.41840 0.88600 0.39270 1.00000 0.01330 O 0
O6 0.26430 0.67080 0.47510 1.00000 0.01340 O 0
O7 0.20980 0.68330 0.27050 1.00000 0.01440 O 0
O8 0.52640 0.54400 0.36870 1.00000 0.01250 O 0
O9 0.32120 0.42610 0.08070 1.00000 0.01710 O 0
O-H10 0.43260 0.32770 -0.09410 1.00000 0.01550 O 1
O11 0.14670 0.20130 -0.05520 1.00000 0.02000 O 0
O12 0.12240 0.52770 -0.09930 1.00000 0.01460 O 0
Wat13 0.45630 -0.18170 0.69810 1.00000 0.01640 O 2
Wat14 0.19860 0.20790 0.70540 1.00000 0.01410 O 2
Wat15 -0.25120 0.16240 0.13740 1.00000 0.02320 O 2
Wat16 0.26610 0.97490 0.11040 1.00000 0.02930 O 2

loop_
_cod_changelog_entry_id
_cod_changelog_entry_author
_cod_changelog_entry_date
_cod_changelog_entry_text
1
;cod-tools version 3.8.0
Id: cif_guess_AMCSD_atom_types 9574 2023-05-10 09:00:05Z saulius
;
2023-05-10T18:48:45+03:00
;Derived atom types and hydrogen counts
from atom names that follow the AMCSD naming convention
(Wat == water, O-H == hydroxyl).
;

loop_
_cod_related_entry_id
_cod_related_entry_database
_cod_related_entry_code
1 AMCSD 0005218
